data_4133721
loop_
_publ_author_name
'Marro, Eric A.'
'Folster, Carlton P.'
'Press, Eric M.'
'Im, Hoyeon'
'Ferguson, John T.'
'Siegler, Maxime A.'
'Klausen, Rebekka S.'

_publ_section_title
;
 Stereocontrolled Syntheses of Functionalized <i>cis</i>- and
 <i>trans</i>-Siladecalins.
;
_journal_issue 44
_journal_name_full 'Journal of the American Chemical Society'
_journal_page_first 17926
_journal_page_last 17936
_journal_paper_doi 10.1021/jacs.9b09902
_journal_volume 141
_journal_year 2019
_chemical_formula_moiety 'C38 H62 Si10'
_chemical_formula_sum 'C38 H62 Si10'
_chemical_formula_weight 799.77
_space_group_crystal_system triclinic
_space_group_IT_number 2
_space_group_name_Hall '-P 1'
_space_group_name_H-M_alt 'P -1'
_atom_sites_solution_hydrogens geom
_atom_sites_solution_primary direct
_atom_sites_solution_secondary difmap
_audit_creation_method SHELXL-2014/7
_cell_angle_alpha 93.9832(17)
_cell_angle_beta 103.109(2)
_cell_angle_gamma 117.474(2)
_cell_formula_units_Z 2
_cell_length_a 12.1961(3)
_cell_length_b 12.2373(2)
_cell_length_c 18.3114(4)
_cell_measurement_reflns_used 19110
_cell_measurement_temperature 110(2)
_cell_measurement_theta_max 27.67
_cell_measurement_theta_min 2.50
_cell_volume 2313.09(10)
_computing_cell_refinement 'CrysAlisPro 1.171.39.29c (Rigaku OD, 2017)'
_computing_data_collection 'CrysAlisPro 1.171.39.29c (Rigaku OD, 2017)'
_computing_data_reduction 'CrysAlisPro 1.171.39.29c (Rigaku OD, 2017)'
_computing_molecular_graphics 'SHELXTL v6.10 (Sheldrick, 2008)'
_computing_publication_material 'SHELXTL v6.10 (Sheldrick, 2008)'
_computing_structure_refinement 'SHELXL-2014/7 (Sheldrick, 2015)'
_computing_structure_solution 'SHELXS-2014/7 (Sheldrick, 2015)'
_diffrn_ambient_temperature 110(2)
_diffrn_measured_fraction_theta_full 0.999
_diffrn_measured_fraction_theta_max 0.999
_diffrn_measurement_device_type 'SuperNova, Dual, Cu at zero, Atlas'
_diffrn_measurement_method '\w scans'
_diffrn_radiation_monochromator mirror
_diffrn_radiation_source 'SuperNova (Mo) X-ray Source'
_diffrn_radiation_type MoK\a
_diffrn_radiation_wavelength 0.71073
_diffrn_reflns_av_R_equivalents 0.0220
_diffrn_reflns_av_unetI/netI 0.0248
_diffrn_reflns_Laue_measured_fraction_full 0.999
_diffrn_reflns_Laue_measured_fraction_max 0.999
_diffrn_reflns_limit_h_max 15
_diffrn_reflns_limit_h_min -15
_diffrn_reflns_limit_k_max 15
_diffrn_reflns_limit_k_min -15
_diffrn_reflns_limit_l_max 23
_diffrn_reflns_limit_l_min -23
_diffrn_reflns_number 35710
_diffrn_reflns_point_group_measured_fraction_full 0.999
_diffrn_reflns_point_group_measured_fraction_max 0.999
_diffrn_reflns_theta_full 25.242
_diffrn_reflns_theta_max 27.499
_diffrn_reflns_theta_min 2.181
_exptl_absorpt_coefficient_mu 0.309
_exptl_absorpt_correction_T_max 1.000
_exptl_absorpt_correction_T_min 0.390
_exptl_absorpt_correction_type gaussian
_exptl_absorpt_process_details
;
CrysAlisPro 1.171.39.29c (Rigaku Oxford Diffraction, 2017)
Numerical absorption correction based on gaussian integration over
			a multifaceted crystal model
Empirical absorption correction using spherical harmonics,
 implemented in SCALE3 ABSPACK scaling algorithm.
;
_exptl_crystal_colour colorless
_exptl_crystal_density_diffrn 1.148
_exptl_crystal_description 'thick plate'
_exptl_crystal_F_000 860
_exptl_crystal_size_max 0.42
_exptl_crystal_size_mid 0.23
_exptl_crystal_size_min 0.10
_refine_diff_density_max 0.591
_refine_diff_density_min -0.335
_refine_diff_density_rms 0.049
_refine_ls_extinction_method none
_refine_ls_goodness_of_fit_ref 1.070
_refine_ls_hydrogen_treatment constr
_refine_ls_matrix_type full
_refine_ls_number_parameters 612
_refine_ls_number_reflns 10630
_refine_ls_number_restraints 540
_refine_ls_restrained_S_all 1.059
_refine_ls_R_factor_all 0.0412
_refine_ls_R_factor_gt 0.0342
_refine_ls_shift/su_max 0.001
_refine_ls_shift/su_mean 0.000
_refine_ls_structure_factor_coef Fsqd
_refine_ls_weighting_details 'w=1/[\s^2^(Fo^2^)+(0.0320P)^2^+1.3673P] where P=(Fo^2^+2Fc^2^)/3'
_refine_ls_weighting_scheme calc
_refine_ls_wR_factor_gt 0.0819
_refine_ls_wR_factor_ref 0.0853
_reflns_Friedel_coverage 0.000
_reflns_number_gt 9286
_reflns_number_total 10630
_reflns_threshold_expression 'I > 2\s(I)'
_cod_data_source_file ja9b09902_si_004.cif
_cod_data_source_block Si10Ph4
_cod_original_cell_volume 2313.09(9)
_cod_database_code 4133721
_shelx_shelxl_version_number 2014/7
_shelx_space_group_comment
;
The symmetry employed for this shelxl refinement is uniquely defined
by the following loop, which should always be used as a source of
symmetry information in preference to the above space-group names.
They are only intended as comments.
;
_oxdiff_exptl_absorpt_empirical_full_min 0.803
_oxdiff_exptl_absorpt_empirical_full_max 1.318
_oxdiff_exptl_absorpt_empirical_details
;
Empirical correction (ABSPACK) includes:
- Absorption correction using spherical harmonics
- Frame scaling
;

loop_
_space_group_symop_operation_xyz
'x, y, z'
'-x, -y, -z'

loop_
_atom_site_label
_atom_site_type_symbol
_atom_site_fract_x
_atom_site_fract_y
_atom_site_fract_z
_atom_site_U_iso_or_equiv
_atom_site_adp_type
_atom_site_occupancy
_atom_site_site_symmetry_order
_atom_site_calc_flag
_atom_site_refinement_flags_posn
_atom_site_refinement_flags_adp
_atom_site_refinement_flags_occupancy
_atom_site_disorder_assembly
_atom_site_disorder_group
Si1 Si 1.02568(4) 0.79486(4) 0.29295(2) 0.02039(10) Uani 1 1 d . . . . .
Si2 Si 0.80309(4) 0.72373(4) 0.26310(2) 0.02067(10) Uani 1 1 d . . . . .
Si3 Si 0.67763(4) 0.55610(4) 0.15692(2) 0.01823(9) Uani 1 1 d . . . . .
Si4 Si 0.73123(4) 0.39384(4) 0.15883(2) 0.01656(9) Uani 1 1 d . . . . .
Si5 Si 0.95678(4) 0.48272(4) 0.17960(2) 0.01674(9) Uani 1 1 d . . . . .
Si6 Si 1.03291(4) 0.33756(4) 0.16892(2) 0.02043(10) Uani 1 1 d . . . . .
Si7 Si 1.13902(4) 0.31243(4) 0.28501(3) 0.02453(10) Uani 1 1 d D . . . .
C1 C 1.11405(14) 0.90649(15) 0.38932(9) 0.0245(3) Uani 0.921(2) 1 d D U P A 1
C2 C 1.09389(17) 0.86388(19) 0.45759(11) 0.0335(5) Uani 0.921(2) 1 d D U P A 1
H2 H 1.0318 0.7791 0.4547 0.040 Uiso 0.921(2) 1 calc R U P A 1
C3 C 1.16342(19) 0.9440(2) 0.52878(11) 0.0391(5) Uani 0.921(2) 1 d D U P A 1
H3 H 1.1482 0.9138 0.5739 0.047 Uiso 0.921(2) 1 calc R U P A 1
C4 C 1.2537(2) 1.0663(2) 0.53399(13) 0.0389(6) Uani 0.921(2) 1 d D U P A 1
H4 H 1.3017 1.1206 0.5827 0.047 Uiso 0.921(2) 1 calc R U P A 1
C5 C 1.2748(2) 1.1106(2) 0.46872(13) 0.0423(5) Uani 0.921(2) 1 d D U P A 1
H5 H 1.3371 1.1956 0.4723 0.051 Uiso 0.921(2) 1 calc R U P A 1
C6 C 1.20478(18) 1.03053(17) 0.39712(11) 0.0319(4) Uani 0.921(2) 1 d D U P A 1
H6 H 1.2201 1.0625 0.3525 0.038 Uiso 0.921(2) 1 calc R U P A 1
C1' C 1.11405(14) 0.90649(15) 0.38932(9) 0.0245(3) Uani 0.079(2) 1 d D U P A 2
C2' C 1.0626(13) 0.9564(11) 0.4316(7) 0.035(3) Uani 0.079(2) 1 d D U P A 2
H2' H 0.9730 0.9307 0.4159 0.042 Uiso 0.079(2) 1 calc R U P A 2
C3' C 1.1447(16) 1.0455(15) 0.4980(8) 0.040(3) Uani 0.079(2) 1 d D U P A 2
H3' H 1.1106 1.0810 0.5280 0.048 Uiso 0.079(2) 1 calc R U P A 2
C4' C 1.2737(17) 1.0832(17) 0.5212(10) 0.041(4) Uani 0.079(2) 1 d D U P A 2
H4' H 1.3272 1.1444 0.5669 0.049 Uiso 0.079(2) 1 calc R U P A 2
C5' C 1.3280(14) 1.0348(17) 0.4799(10) 0.041(3) Uani 0.079(2) 1 d D U P A 2
H5' H 1.4177 1.0613 0.4964 0.050 Uiso 0.079(2) 1 calc R U P A 2
C6' C 1.2462(9) 0.9449(13) 0.4128(8) 0.036(3) Uani 0.079(2) 1 d D U P A 2
H6' H 1.2807 0.9096 0.3828 0.043 Uiso 0.079(2) 1 calc R U P A 2
C7 C 1.09595(15) 0.87813(14) 0.21852(9) 0.0239(3) Uani 1 1 d . . . . .
C8 C 1.22853(17) 0.93165(17) 0.22679(11) 0.0314(4) Uani 1 1 d . . . . .
H8 H 1.2838 0.9301 0.2721 0.038 Uiso 1 1 calc R U . . .
C9 C 1.2806(2) 0.98637(19) 0.17088(12) 0.0395(4) Uani 1 1 d . . . . .
H9 H 1.3709 1.0226 0.1779 0.047 Uiso 1 1 calc R U . . .
C10 C 1.2012(2) 0.98839(19) 0.10468(12) 0.0421(5) Uani 1 1 d . . . . .
H10 H 1.2367 1.0245 0.0656 0.051 Uiso 1 1 calc R U . . .
C11 C 1.0696(2) 0.93774(18) 0.09497(11) 0.0386(4) Uani 1 1 d . . . . .
H11 H 1.0150 0.9397 0.0495 0.046 Uiso 1 1 calc R U . . .
C12 C 1.01837(17) 0.88437(15) 0.15194(10) 0.0285(4) Uani 1 1 d . . . . .
H12 H 0.9286 0.8514 0.1455 0.034 Uiso 1 1 calc R U . . .
C13 C 0.75774(18) 0.84995(17) 0.24644(11) 0.0339(4) Uani 1 1 d . . . . .
H13A H 0.6643 0.8142 0.2369 0.051 Uiso 1 1 calc R U . . .
H13B H 0.7821 0.8831 0.2020 0.051 Uiso 1 1 calc R U . . .
H13C H 0.8033 0.9181 0.2918 0.051 Uiso 1 1 calc R U . . .
C14 C 0.75382(19) 0.67127(19) 0.35011(11) 0.0390(5) Uani 1 1 d . . . . .
H14A H 0.8028 0.7421 0.3939 0.058 Uiso 1 1 calc R U . . .
H14B H 0.7717 0.6029 0.3612 0.058 Uiso 1 1 calc R U . . .
H14C H 0.6612 0.6414 0.3405 0.058 Uiso 1 1 calc R U . . .
C15 C 0.69049(16) 0.60919(16) 0.06361(9) 0.0273(4) Uani 1 1 d . . . . .
H15A H 0.6317 0.5379 0.0209 0.041 Uiso 1 1 calc R U . . .
H15B H 0.7794 0.6417 0.0614 0.041 Uiso 1 1 calc R U . . .
H15C H 0.6671 0.6756 0.0600 0.041 Uiso 1 1 calc R U . . .
C16 C 0.50357(15) 0.49701(17) 0.15486(10) 0.0288(4) Uani 1 1 d . . . . .
H16A H 0.4777 0.5588 0.1395 0.043 Uiso 1 1 calc R U . . .
H16B H 0.4946 0.4846 0.2059 0.043 Uiso 1 1 calc R U . . .
H16C H 0.4482 0.4170 0.1181 0.043 Uiso 1 1 calc R U . . .
C17 C 0.67503(14) 0.29597(14) 0.23215(8) 0.0193(3) Uani 1 1 d . . . . .
C18 C 0.69296(17) 0.19178(17) 0.23806(10) 0.0293(4) Uani 1 1 d . . . . .
H18 H 0.7340 0.1718 0.2052 0.035 Uiso 1 1 calc R U . . .
C19 C 0.65280(19) 0.11666(18) 0.29031(11) 0.0338(4) Uani 1 1 d . . . . .
H19 H 0.6669 0.0467 0.2930 0.041 Uiso 1 1 calc R U . . .
C20 C 0.59221(17) 0.14344(17) 0.33863(10) 0.0302(4) Uani 1 1 d . . . . .
H20 H 0.5648 0.0925 0.3747 0.036 Uiso 1 1 calc R U . . .
C21 C 0.57220(17) 0.24507(17) 0.33371(10) 0.0319(4) Uani 1 1 d . . . . .
H21 H 0.5305 0.2641 0.3666 0.038 Uiso 1 1 calc R U . . .
C22 C 0.61236(16) 0.31991(16) 0.28117(10) 0.0271(3) Uani 1 1 d . . . . .
H22 H 0.5969 0.3891 0.2784 0.033 Uiso 1 1 calc R U . . .
C23 C 0.63914(14) 0.28615(13) 0.06138(8) 0.0187(3) Uani 0.533(8) 1 d D U P B 1
C24 C 0.6968(4) 0.2882(4) 0.0029(3) 0.0239(9) Uani 0.533(8) 1 d D U P B 1
H24 H 0.7874 0.3410 0.0134 0.029 Uiso 0.533(8) 1 calc R U P B 1
C25 C 0.6246(7) 0.2149(5) -0.0703(4) 0.0314(11) Uani 0.533(8) 1 d D U P B 1
H25 H 0.6657 0.2178 -0.1090 0.038 Uiso 0.533(8) 1 calc R U P B 1
C26 C 0.4929(8) 0.1379(7) -0.0861(5) 0.0313(12) Uani 0.533(8) 1 d D U P B 1
H26 H 0.4430 0.0877 -0.1358 0.038 Uiso 0.533(8) 1 calc R U P B 1
C27 C 0.4343(4) 0.1341(5) -0.0301(2) 0.0358(11) Uani 0.533(8) 1 d D U P B 1
H27 H 0.3437 0.0808 -0.0412 0.043 Uiso 0.533(8) 1 calc R U P B 1
C28 C 0.5061(4) 0.2076(4) 0.0428(2) 0.0276(9) Uani 0.533(8) 1 d D U P B 1
H28 H 0.4635 0.2041 0.0807 0.033 Uiso 0.533(8) 1 calc R U P B 1
C23' C 0.63914(14) 0.28615(13) 0.06138(8) 0.0187(3) Uani 0.467(8) 1 d D U P B 2
C24' C 0.6751(5) 0.3199(5) -0.0025(3) 0.0276(12) Uani 0.467(8) 1 d D U P B 2
H24' H 0.7475 0.3998 0.0019 0.033 Uiso 0.467(8) 1 calc R U P B 2
C25' C 0.6085(7) 0.2403(7) -0.0735(5) 0.0363(15) Uani 0.467(8) 1 d D U P B 2
H25' H 0.6359 0.2664 -0.1169 0.044 Uiso 0.467(8) 1 calc R U P B 2
C26' C 0.5030(9) 0.1236(8) -0.0822(6) 0.0313(14) Uani 0.467(8) 1 d D U P B 2
H26' H 0.4577 0.0693 -0.1310 0.038 Uiso 0.467(8) 1 calc R U P B 2
C27' C 0.4647(5) 0.0876(5) -0.0188(2) 0.0351(13) Uani 0.467(8) 1 d D U P B 2
H27' H 0.3919 0.0077 -0.0240 0.042 Uiso 0.467(8) 1 calc R U P B 2
C28' C 0.5315(4) 0.1668(5) 0.0528(2) 0.0278(11) Uani 0.467(8) 1 d D U P B 2
H28' H 0.5045 0.1403 0.0962 0.033 Uiso 0.467(8) 1 calc R U P B 2
C29 C 1.00837(16) 0.58245(15) 0.10598(9) 0.0249(3) Uani 1 1 d . . . . .
H29A H 0.9733 0.6402 0.1041 0.037 Uiso 1 1 calc R U . . .
H29B H 0.9755 0.5277 0.0556 0.037 Uiso 1 1 calc R U . . .
H29C H 1.1029 0.6309 0.1204 0.037 Uiso 1 1 calc R U . . .
C30 C 1.15046(18) 0.39783(19) 0.11075(11) 0.0331(4) Uani 1 1 d . . . . .
H30A H 1.1866 0.3418 0.1058 0.050 Uiso 1 1 calc R U . . .
H30B H 1.2205 0.4827 0.1365 0.050 Uiso 1 1 calc R U . . .
H30C H 1.1054 0.4003 0.0598 0.050 Uiso 1 1 calc R U . . .
C31 C 0.90461(18) 0.17527(17) 0.11255(11) 0.0361(4) Uani 1 1 d . . . . .
H31A H 0.8561 0.1824 0.0643 0.054 Uiso 1 1 calc R U . . .
H31B H 0.8456 0.1332 0.1425 0.054 Uiso 1 1 calc R U . . .
H31C H 0.9457 0.1261 0.1017 0.054 Uiso 1 1 calc R U . . .
C32 C 1.24430(19) 0.25004(19) 0.25878(12) 0.0392(5) Uani 1 1 d . . . . .
H32A H 1.2959 0.2417 0.3053 0.059 Uiso 1 1 calc R U . . .
H32B H 1.3020 0.3085 0.2331 0.059 Uiso 1 1 calc R U . . .
H32C H 1.1894 0.1676 0.2243 0.059 Uiso 1 1 calc R U . . .
C33 C 1.0161(2) 0.1920(2) 0.32356(14) 0.0504(6) Uani 1 1 d . . . . .
H33A H 0.9656 0.1129 0.2857 0.076 Uiso 1 1 calc R U . . .
H33B H 0.9583 0.2219 0.3343 0.076 Uiso 1 1 calc R U . . .
H33C H 1.0600 0.1782 0.3709 0.076 Uiso 1 1 calc R U . . .
Si8 Si 1.27651(7) 0.49381(6) 0.38198(3) 0.02324(14) Uani 0.8867(13) 1 d D U P A 1
Si9 Si 1.27459(4) 0.67463(5) 0.34921(3) 0.02099(13) Uani 0.8867(13) 1 d D U P A 1
Si10 Si 1.05543(7) 0.61761(7) 0.30155(4) 0.01714(14) Uani 0.8867(13) 1 d D U P A 1
C34 C 1.4457(2) 0.5193(2) 0.39634(13) 0.0383(5) Uani 0.8867(13) 1 d D U P A 1
H34A H 1.5074 0.5973 0.4339 0.057 Uiso 0.8867(13) 1 calc R U P A 1
H34B H 1.4662 0.5257 0.3475 0.057 Uiso 0.8867(13) 1 calc R U P A 1
H34C H 1.4511 0.4484 0.4150 0.057 Uiso 0.8867(13) 1 calc R U P A 1
C35 C 1.2356(2) 0.4638(3) 0.47436(12) 0.0398(5) Uani 0.8867(13) 1 d D U P A 1
H35A H 1.2485 0.3944 0.4896 0.060 Uiso 0.8867(13) 1 calc R U P A 1
H35B H 1.1452 0.4416 0.4672 0.060 Uiso 0.8867(13) 1 calc R U P A 1
H35C H 1.2919 0.5397 0.5144 0.060 Uiso 0.8867(13) 1 calc R U P A 1
C36 C 1.37115(19) 0.7241(2) 0.27864(12) 0.0325(4) Uani 0.8867(13) 1 d D U P A 1
H36A H 1.3727 0.7997 0.2631 0.049 Uiso 0.8867(13) 1 calc R U P A 1
H36B H 1.3312 0.6561 0.2335 0.049 Uiso 0.8867(13) 1 calc R U P A 1
H36C H 1.4597 0.7420 0.3026 0.049 Uiso 0.8867(13) 1 calc R U P A 1
C37 C 1.35709(19) 0.8058(2) 0.43654(11) 0.0341(5) Uani 0.8867(13) 1 d D U P A 1
H37A H 1.4467 0.8247 0.4576 0.051 Uiso 0.8867(13) 1 calc R U P A 1
H37B H 1.3114 0.7797 0.4752 0.051 Uiso 0.8867(13) 1 calc R U P A 1
H37C H 1.3560 0.8810 0.4222 0.051 Uiso 0.8867(13) 1 calc R U P A 1
C38 C 0.97726(18) 0.52681(18) 0.37267(10) 0.0250(4) Uani 0.8867(13) 1 d D U P A 1
H38A H 0.9789 0.4473 0.3691 0.037 Uiso 0.8867(13) 1 calc R U P A 1
H38B H 0.8875 0.5094 0.3608 0.037 Uiso 0.8867(13) 1 calc R U P A 1
H38C H 1.0251 0.5770 0.4247 0.037 Uiso 0.8867(13) 1 calc R U P A 1
Si8' Si 1.2258(6) 0.4665(6) 0.3951(3) 0.0399(15) Uani 0.1133(13) 1 d D U P A 2
Si9' Si 1.1003(4) 0.5614(4) 0.3960(2) 0.0319(12) Uani 0.1133(13) 1 d D U P A 2
Si1C Si 1.0906(6) 0.6403(6) 0.2826(4) 0.0252(13) Uani 0.1133(13) 1 d D U P A 2
C34' C 1.3999(12) 0.5728(19) 0.4020(11) 0.047(4) Uani 0.1133(13) 1 d D U P A 2
H34D H 1.4050 0.6168 0.3591 0.071 Uiso 0.1133(13) 1 calc R U P A 2
H34E H 1.4422 0.6344 0.4503 0.071 Uiso 0.1133(13) 1 calc R U P A 2
H34F H 1.4432 0.5227 0.4001 0.071 Uiso 0.1133(13) 1 calc R U P A 2
C35' C 1.2218(19) 0.385(2) 0.4782(10) 0.044(4) Uani 0.1133(13) 1 d D U P A 2
H35D H 1.1318 0.3288 0.4761 0.066 Uiso 0.1133(13) 1 calc R U P A 2
H35E H 1.2662 0.3362 0.4759 0.066 Uiso 0.1133(13) 1 calc R U P A 2
H35F H 1.2652 0.4479 0.5261 0.066 Uiso 0.1133(13) 1 calc R U P A 2
C36' C 0.9393(13) 0.4288(13) 0.3987(9) 0.034(3) Uani 0.1133(13) 1 d D U P A 2
H36D H 0.9021 0.3632 0.3526 0.051 Uiso 0.1133(13) 1 calc R U P A 2
H36E H 0.9526 0.3933 0.4442 0.051 Uiso 0.1133(13) 1 calc R U P A 2
H36F H 0.8801 0.4616 0.4009 0.051 Uiso 0.1133(13) 1 calc R U P A 2
C37' C 1.168(2) 0.6853(17) 0.4854(9) 0.064(6) Uani 0.1133(13) 1 d D U P A 2
H37D H 1.2516 0.7547 0.4851 0.096 Uiso 0.1133(13) 1 calc R U P A 2
H37E H 1.1082 0.7169 0.4871 0.096 Uiso 0.1133(13) 1 calc R U P A 2
H37F H 1.1806 0.6487 0.5304 0.096 Uiso 0.1133(13) 1 calc R U P A 2
C38' C 1.2554(12) 0.7034(15) 0.2673(9) 0.031(3) Uani 0.1133(13) 1 d D U P A 2
H38D H 1.3198 0.7728 0.3099 0.046 Uiso 0.1133(13) 1 calc R U P A 2
H38E H 1.2779 0.6363 0.2649 0.046 Uiso 0.1133(13) 1 calc R U P A 2
H38F H 1.2541 0.7339 0.2192 0.046 Uiso 0.1133(13) 1 calc R U P A 2

loop_
_atom_site_aniso_label
_atom_site_aniso_U_11
_atom_site_aniso_U_22
_atom_site_aniso_U_33
_atom_site_aniso_U_23
_atom_site_aniso_U_13
_atom_site_aniso_U_12
Si1 0.0190(2) 0.0186(2) 0.0184(2) -0.00100(16) 0.00153(16) 0.00754(17)
Si2 0.0197(2) 0.0195(2) 0.0194(2) 0.00027(16) 0.00522(16) 0.00765(17)
Si3 0.01490(18) 0.0195(2) 0.0175(2) 0.00154(16) 0.00322(15) 0.00726(16)
Si4 0.01425(18) 0.01734(19) 0.01450(19) 0.00076(15) 0.00344(15) 0.00556(16)
Si5 0.01420(18) 0.01821(19) 0.01562(19) 0.00178(15) 0.00390(15) 0.00664(16)
Si6 0.0186(2) 0.0218(2) 0.0203(2) 0.00169(16) 0.00479(16) 0.01025(17)
Si7 0.0222(2) 0.0238(2) 0.0276(2) 0.01031(18) 0.00627(18) 0.01106(18)
C1 0.0228(7) 0.0251(8) 0.0222(8) -0.0025(6) 0.0004(6) 0.0126(7)
C2 0.0332(10) 0.0351(10) 0.0237(9) 0.0014(8) 0.0100(8) 0.0097(9)
C3 0.0403(11) 0.0528(13) 0.0194(9) 0.0010(9) 0.0102(8) 0.0193(10)
C4 0.0388(12) 0.0454(12) 0.0225(10) -0.0110(9) 0.0011(8) 0.0186(10)
C5 0.0455(12) 0.0266(10) 0.0352(11) -0.0072(8) -0.0020(9) 0.0100(9)
C6 0.0405(10) 0.0240(9) 0.0232(9) 0.0004(7) 0.0023(8) 0.0131(8)
C1' 0.0228(7) 0.0251(8) 0.0222(8) -0.0025(6) 0.0004(6) 0.0126(7)
C2' 0.034(4) 0.034(4) 0.028(4) -0.003(4) 0.001(4) 0.013(4)
C3' 0.040(4) 0.042(4) 0.027(4) -0.009(4) 0.005(4) 0.016(4)
C4' 0.039(5) 0.040(5) 0.029(5) -0.009(4) 0.002(4) 0.014(4)
C5' 0.041(4) 0.037(4) 0.031(4) -0.013(4) -0.002(4) 0.015(4)
C6' 0.036(5) 0.033(5) 0.027(5) -0.009(4) 0.001(4) 0.014(4)
C7 0.0248(8) 0.0183(7) 0.0252(8) -0.0010(6) 0.0081(6) 0.0084(6)
C8 0.0288(9) 0.0313(9) 0.0339(9) 0.0033(7) 0.0118(7) 0.0139(8)
C9 0.0358(10) 0.0403(10) 0.0450(12) 0.0082(9) 0.0226(9) 0.0160(9)
C10 0.0541(12) 0.0379(10) 0.0393(11) 0.0128(9) 0.0326(10) 0.0175(10)
C11 0.0507(12) 0.0342(10) 0.0273(9) 0.0082(8) 0.0125(8) 0.0172(9)
C12 0.0288(8) 0.0237(8) 0.0277(9) 0.0037(7) 0.0093(7) 0.0085(7)
C13 0.0302(9) 0.0283(9) 0.0436(11) -0.0001(8) 0.0076(8) 0.0170(8)
C14 0.0387(10) 0.0412(11) 0.0272(9) 0.0020(8) 0.0158(8) 0.0097(9)
C15 0.0261(8) 0.0296(8) 0.0221(8) 0.0059(7) 0.0034(7) 0.0119(7)
C16 0.0183(7) 0.0342(9) 0.0316(9) 0.0044(7) 0.0059(7) 0.0121(7)
C17 0.0154(7) 0.0204(7) 0.0159(7) 0.0017(6) 0.0032(5) 0.0049(6)
C18 0.0340(9) 0.0342(9) 0.0291(9) 0.0105(7) 0.0162(7) 0.0206(8)
C19 0.0420(10) 0.0333(9) 0.0345(10) 0.0143(8) 0.0152(8) 0.0223(9)
C20 0.0299(9) 0.0314(9) 0.0224(8) 0.0111(7) 0.0085(7) 0.0086(7)
C21 0.0327(9) 0.0380(10) 0.0274(9) 0.0079(8) 0.0171(7) 0.0154(8)
C22 0.0298(8) 0.0278(8) 0.0275(8) 0.0069(7) 0.0129(7) 0.0149(7)
C23 0.0177(7) 0.0185(7) 0.0170(7) 0.0011(5) 0.0034(5) 0.0078(6)
C24 0.0223(16) 0.026(2) 0.0210(16) 0.0045(15) 0.0065(13) 0.0095(14)
C25 0.037(2) 0.034(2) 0.0190(19) 0.0011(17) 0.0102(15) 0.0136(17)
C26 0.038(2) 0.028(2) 0.020(2) -0.0031(17) -0.0015(18) 0.0140(17)
C27 0.0216(16) 0.032(2) 0.0337(19) -0.0094(16) 0.0006(14) 0.0023(15)
C28 0.0211(15) 0.0272(19) 0.0257(17) -0.0050(14) 0.0068(13) 0.0063(14)
C23' 0.0177(7) 0.0185(7) 0.0170(7) 0.0011(5) 0.0034(5) 0.0078(6)
C24' 0.030(2) 0.022(2) 0.0190(18) 0.0040(17) 0.0054(17) 0.0034(17)
C25' 0.042(3) 0.039(3) 0.0152(19) 0.002(2) 0.0103(19) 0.009(2)
C26' 0.036(3) 0.029(2) 0.019(3) -0.0069(19) 0.001(2) 0.0123(19)
C27' 0.032(2) 0.023(2) 0.0250(18) -0.0016(16) -0.0004(16) -0.0021(17)
C28' 0.0248(19) 0.026(2) 0.0195(17) 0.0037(15) 0.0067(15) 0.0018(16)
C29 0.0259(8) 0.0272(8) 0.0246(8) 0.0088(7) 0.0121(7) 0.0130(7)
C30 0.0341(9) 0.0484(11) 0.0311(9) 0.0140(8) 0.0167(8) 0.0275(9)
C31 0.0314(9) 0.0290(9) 0.0386(10) -0.0100(8) 0.0019(8) 0.0134(8)
C32 0.0415(11) 0.0377(10) 0.0481(12) 0.0133(9) 0.0125(9) 0.0270(9)
C33 0.0332(10) 0.0513(13) 0.0568(14) 0.0344(11) 0.0130(10) 0.0098(10)
Si8 0.0229(3) 0.0305(3) 0.0174(3) 0.0068(2) 0.0039(2) 0.0147(3)
Si9 0.0166(2) 0.0249(3) 0.0168(2) 0.00203(19) 0.00191(18) 0.0081(2)
Si10 0.0147(3) 0.0186(3) 0.0145(3) 0.0009(2) 0.0025(2) 0.0064(3)
C34 0.0249(10) 0.0457(13) 0.0402(12) 0.0014(10) 0.0008(9) 0.0189(10)
C35 0.0523(14) 0.0566(15) 0.0235(10) 0.0173(10) 0.0141(9) 0.0346(13)
C36 0.0279(10) 0.0386(11) 0.0352(11) 0.0127(9) 0.0149(8) 0.0163(9)
C37 0.0259(10) 0.0369(11) 0.0282(10) -0.0071(9) -0.0038(8) 0.0136(9)
C38 0.0249(9) 0.0291(9) 0.0201(9) 0.0072(7) 0.0088(7) 0.0112(8)
Si8' 0.027(3) 0.050(3) 0.047(3) 0.030(2) 0.012(2) 0.019(2)
Si9' 0.035(2) 0.034(2) 0.0160(19) 0.0032(16) 0.0011(16) 0.0112(19)
Si1C 0.022(3) 0.023(3) 0.028(3) 0.002(2) 0.005(2) 0.011(2)
C34' 0.021(6) 0.066(8) 0.049(8) 0.024(7) 0.011(6) 0.015(6)
C35' 0.047(8) 0.063(9) 0.035(8) 0.032(7) 0.013(7) 0.035(8)
C36' 0.038(7) 0.026(7) 0.035(7) 0.009(6) 0.015(6) 0.011(6)
C37' 0.074(12) 0.052(10) 0.025(8) 0.002(8) 0.003(9) 0.005(10)
C38' 0.023(6) 0.036(7) 0.031(7) 0.002(6) 0.016(5) 0.010(5)

loop_
_atom_type_symbol
_atom_type_description
_atom_type_scat_dispersion_real
_atom_type_scat_dispersion_imag
_atom_type_scat_source
C C 0.0033 0.0016 'International Tables Vol C Tables 4.2.6.8 and 6.1.1.4'
H H 0.0000 0.0000 'International Tables Vol C Tables 4.2.6.8 and 6.1.1.4'
Si Si 0.0817 0.0704 'International Tables Vol C Tables 4.2.6.8 and 6.1.1.4'

loop_
_geom_angle_atom_site_label_1
_geom_angle_atom_site_label_2
_geom_angle_atom_site_label_3
_geom_angle
C7 Si1 C1' 108.67(7)
C7 Si1 C1 108.67(7)
C7 Si1 Si2 111.56(5)
C1' Si1 Si2 110.51(5)
C1 Si1 Si2 110.51(5)
C7 Si1 Si10 110.50(5)
C1 Si1 Si10 107.89(5)
Si2 Si1 Si10 107.65(3)
C7 Si1 Si1C 96.42(17)
C1' Si1 Si1C 111.43(15)
Si2 Si1 Si1C 117.26(15)
C14 Si2 C13 104.82(9)
C14 Si2 Si1 106.50(7)
C13 Si2 Si1 114.26(6)
C14 Si2 Si3 109.22(6)
C13 Si2 Si3 107.67(6)
Si1 Si2 Si3 113.91(2)
C15 Si3 C16 105.56(8)
C15 Si3 Si2 112.24(6)
C16 Si3 Si2 106.10(6)
C15 Si3 Si4 106.80(6)
C16 Si3 Si4 111.86(6)
Si2 Si3 Si4 114.03(2)
C23' Si4 C17 106.96(7)
C23 Si4 C17 106.96(7)
C23' Si4 Si3 105.85(5)
C23 Si4 Si3 105.85(5)
C17 Si4 Si3 112.41(5)
C23' Si4 Si5 110.74(5)
C23 Si4 Si5 110.74(5)
C17 Si4 Si5 111.75(5)
Si3 Si4 Si5 108.97(2)
C29 Si5 Si1C 95.22(18)
C29 Si5 Si10 107.90(6)
C29 Si5 Si4 109.99(5)
Si1C Si5 Si4 118.11(16)
Si10 Si5 Si4 106.03(3)
C29 Si5 Si6 105.01(5)
Si1C Si5 Si6 109.96(16)
Si10 Si5 Si6 111.92(3)
Si4 Si5 Si6 115.80(2)
C30 Si6 C31 104.60(9)
C30 Si6 Si7 108.21(6)
C31 Si6 Si7 107.27(7)
C30 Si6 Si5 106.31(6)
C31 Si6 Si5 114.25(6)
Si7 Si6 Si5 115.51(2)
C33 Si7 C32 109.32(10)
C33 Si7 Si8' 93.80(19)
C32 Si7 Si8' 118.37(16)
C33 Si7 Si6 109.00(7)
C32 Si7 Si6 104.83(7)
Si8' Si7 Si6 120.46(14)
C33 Si7 Si8 109.15(8)
C32 Si7 Si8 106.70(7)
Si6 Si7 Si8 117.53(3)
C6 C1 C2 116.77(16)
C6 C1 Si1 122.17(14)
C2 C1 Si1 120.99(13)
C3 C2 C1 121.17(19)
C3 C2 H2 119.4
C1 C2 H2 119.4
C4 C3 C2 120.1(2)
C4 C3 H3 119.9
C2 C3 H3 119.9
C3 C4 C5 120.01(19)
C3 C4 H4 120.0
C5 C4 H4 120.0
C4 C5 C6 120.0(2)
C4 C5 H5 120.0
C6 C5 H5 120.0
C1 C6 C5 121.90(19)
C1 C6 H6 119.0
C5 C6 H6 119.0
C2' C1' C6' 120.6(8)
C2' C1' Si1 126.2(6)
C6' C1' Si1 113.1(6)
C1' C2' C3' 118.2(10)
C1' C2' H2' 120.9
C3' C2' H2' 120.9
C4' C3' C2' 121.4(11)
C4' C3' H3' 119.3
C2' C3' H3' 119.3
C3' C4' C5' 121.6(12)
C3' C4' H4' 119.2
C5' C4' H4' 119.2
C4' C5' C6' 117.6(11)
C4' C5' H5' 121.2
C6' C5' H5' 121.2
C5' C6' C1' 120.6(10)
C5' C6' H6' 119.7
C1' C6' H6' 119.7
C12 C7 C8 117.47(16)
C12 C7 Si1 121.74(13)
C8 C7 Si1 120.73(13)
C9 C8 C7 121.61(18)
C9 C8 H8 119.2
C7 C8 H8 119.2
C8 C9 C10 119.76(18)
C8 C9 H9 120.1
C10 C9 H9 120.1
C9 C10 C11 120.19(18)
C9 C10 H10 119.9
C11 C10 H10 119.9
C12 C11 C10 119.63(19)
C12 C11 H11 120.2
C10 C11 H11 120.2
C11 C12 C7 121.29(17)
C11 C12 H12 119.4
C7 C12 H12 119.4
Si2 C13 H13A 109.5
Si2 C13 H13B 109.5
H13A C13 H13B 109.5
Si2 C13 H13C 109.5
H13A C13 H13C 109.5
H13B C13 H13C 109.5
Si2 C14 H14A 109.5
Si2 C14 H14B 109.5
H14A C14 H14B 109.5
Si2 C14 H14C 109.5
H14A C14 H14C 109.5
H14B C14 H14C 109.5
Si3 C15 H15A 109.5
Si3 C15 H15B 109.5
H15A C15 H15B 109.5
Si3 C15 H15C 109.5
H15A C15 H15C 109.5
H15B C15 H15C 109.5
Si3 C16 H16A 109.5
Si3 C16 H16B 109.5
H16A C16 H16B 109.5
Si3 C16 H16C 109.5
H16A C16 H16C 109.5
H16B C16 H16C 109.5
C18 C17 C22 116.47(15)
C18 C17 Si4 119.88(12)
C22 C17 Si4 123.63(12)
C19 C18 C17 122.14(16)
C19 C18 H18 118.9
C17 C18 H18 118.9
C20 C19 C18 120.07(17)
C20 C19 H19 120.0
C18 C19 H19 120.0
C21 C20 C19 119.12(16)
C21 C20 H20 120.4
C19 C20 H20 120.4
C20 C21 C22 120.60(16)
C20 C21 H21 119.7
C22 C21 H21 119.7
C21 C22 C17 121.59(16)
C21 C22 H22 119.2
C17 C22 H22 119.2
C28 C23 C24 116.8(3)
C28 C23 Si4 120.05(18)
C24 C23 Si4 123.0(2)
C25 C24 C23 121.7(4)
C25 C24 H24 119.1
C23 C24 H24 119.1
C26 C25 C24 119.5(8)
C26 C25 H25 120.2
C24 C25 H25 120.2
C27 C26 C25 120.0(8)
C27 C26 H26 120.0
C25 C26 H26 120.0
C26 C27 C28 120.6(5)
C26 C27 H27 119.7
C28 C27 H27 119.7
C27 C28 C23 121.4(3)
C27 C28 H28 119.3
C23 C28 H28 119.3
C24' C23' C28' 117.8(3)
C24' C23' Si4 121.6(2)
C28' C23' Si4 120.6(2)
C23' C24' C25' 121.5(5)
C23' C24' H24' 119.3
C25' C24' H24' 119.3
C26' C25' C24' 121.0(8)
C26' C25' H25' 119.5
C24' C25' H25' 119.5
C27' C26' C25' 118.7(9)
C27' C26' H26' 120.7
C25' C26' H26' 120.7
C26' C27' C28' 120.7(5)
C26' C27' H27' 119.7
C28' C27' H27' 119.7
C27' C28' C23' 120.4(4)
C27' C28' H28' 119.8
C23' C28' H28' 119.8
Si5 C29 H29A 109.5
Si5 C29 H29B 109.5
H29A C29 H29B 109.5
Si5 C29 H29C 109.5
H29A C29 H29C 109.5
H29B C29 H29C 109.5
Si6 C30 H30A 109.5
Si6 C30 H30B 109.5
H30A C30 H30B 109.5
Si6 C30 H30C 109.5
H30A C30 H30C 109.5
H30B C30 H30C 109.5
Si6 C31 H31A 109.5
Si6 C31 H31B 109.5
H31A C31 H31B 109.5
Si6 C31 H31C 109.5
H31A C31 H31C 109.5
H31B C31 H31C 109.5
Si7 C32 H32A 109.5
Si7 C32 H32B 109.5
H32A C32 H32B 109.5
Si7 C32 H32C 109.5
H32A C32 H32C 109.5
H32B C32 H32C 109.5
Si7 C33 H33A 109.5
Si7 C33 H33B 109.5
H33A C33 H33B 109.5
Si7 C33 H33C 109.5
H33A C33 H33C 109.5
H33B C33 H33C 109.5
C35 Si8 C34 107.49(11)
C35 Si8 Si9 111.91(9)
C34 Si8 Si9 107.94(8)
C35 Si8 Si7 109.60(9)
C34 Si8 Si7 106.37(8)
Si9 Si8 Si7 113.22(3)
C36 Si9 C37 108.29(10)
C36 Si9 Si8 106.66(7)
C37 Si9 Si8 110.16(7)
C36 Si9 Si10 115.24(7)
C37 Si9 Si10 110.55(7)
Si8 Si9 Si10 105.81(3)
C38 Si10 Si9 104.31(6)
C38 Si10 Si5 108.38(7)
Si9 Si10 Si5 112.11(3)
C38 Si10 Si1 111.27(7)
Si9 Si10 Si1 112.24(3)
Si5 Si10 Si1 108.45(3)
Si8 C34 H34A 109.5
Si8 C34 H34B 109.5
H34A C34 H34B 109.5
Si8 C34 H34C 109.5
H34A C34 H34C 109.5
H34B C34 H34C 109.5
Si8 C35 H35A 109.5
Si8 C35 H35B 109.5
H35A C35 H35B 109.5
Si8 C35 H35C 109.5
H35A C35 H35C 109.5
H35B C35 H35C 109.5
Si9 C36 H36A 109.5
Si9 C36 H36B 109.5
H36A C36 H36B 109.5
Si9 C36 H36C 109.5
H36A C36 H36C 109.5
H36B C36 H36C 109.5
Si9 C37 H37A 109.5
Si9 C37 H37B 109.5
H37A C37 H37B 109.5
Si9 C37 H37C 109.5
H37A C37 H37C 109.5
H37B C37 H37C 109.5
Si10 C38 H38A 109.5
Si10 C38 H38B 109.5
H38A C38 H38B 109.5
Si10 C38 H38C 109.5
H38A C38 H38C 109.5
H38B C38 H38C 109.5
C35' Si8' C34' 107.6(8)
C35' Si8' Si9' 107.8(7)
C34' Si8' Si9' 116.4(7)
C35' Si8' Si7 106.9(8)
C34' Si8' Si7 107.0(7)
Si9' Si8' Si7 110.7(2)
C37' Si9' C36' 108.1(8)
C37' Si9' Si8' 111.2(8)
C36' Si9' Si8' 103.8(5)
C37' Si9' Si1C 113.7(7)
C36' Si9' Si1C 114.0(5)
Si8' Si9' Si1C 105.6(3)
C38' Si1C Si5 104.2(5)
C38' Si1C Si9' 107.1(6)
Si5 Si1C Si9' 110.9(3)
C38' Si1C Si1 113.2(6)
Si5 Si1C Si1 111.7(2)
Si9' Si1C Si1 109.6(3)
Si8' C34' H34D 109.5
Si8' C34' H34E 109.5
H34D C34' H34E 109.5
Si8' C34' H34F 109.5
H34D C34' H34F 109.5
H34E C34' H34F 109.5
Si8' C35' H35D 109.5
Si8' C35' H35E 109.5
H35D C35' H35E 109.5
Si8' C35' H35F 109.5
H35D C35' H35F 109.5
H35E C35' H35F 109.5
Si9' C36' H36D 109.5
Si9' C36' H36E 109.5
H36D C36' H36E 109.5
Si9' C36' H36F 109.5
H36D C36' H36F 109.5
H36E C36' H36F 109.5
Si9' C37' H37D 109.5
Si9' C37' H37E 109.5
H37D C37' H37E 109.5
Si9' C37' H37F 109.5
H37D C37' H37F 109.5
H37E C37' H37F 109.5
Si1C C38' H38D 109.5
Si1C C38' H38E 109.5
H38D C38' H38E 109.5
Si1C C38' H38F 109.5
H38D C38' H38F 109.5
H38E C38' H38F 109.5

loop_
_geom_bond_atom_site_label_1
_geom_bond_atom_site_label_2
_geom_bond_distance
Si1 C7 1.8835(18)
Si1 C1' 1.8935(16)
Si1 C1 1.8935(16)
Si1 Si2 2.3467(6)
Si1 Si10 2.3683(9)
Si1 Si1C 2.375(6)
Si2 C14 1.8794(19)
Si2 C13 1.8873(18)
Si2 Si3 2.3516(6)
Si3 C15 1.8836(17)
Si3 C16 1.8906(16)
Si3 Si4 2.3596(6)
Si4 C23' 1.8923(15)
Si4 C23 1.8923(15)
Si4 C17 1.8947(16)
Si4 Si5 2.3669(6)
Si5 C29 1.8993(17)
Si5 Si1C 2.266(6)
Si5 Si10 2.3655(8)
Si5 Si6 2.3687(6)
Si6 C30 1.8868(18)
Si6 C31 1.8903(17)
Si6 Si7 2.3449(6)
Si7 C33 1.872(2)
Si7 C32 1.8963(19)
Si7 Si8' 2.324(6)
Si7 Si8 2.3577(8)
C1 C6 1.377(2)
C1 C2 1.417(3)
C2 C3 1.391(3)
C2 H2 0.9500
C3 C4 1.369(3)
C3 H3 0.9500
C4 C5 1.374(3)
C4 H4 0.9500
C5 C6 1.396(3)
C5 H5 0.9500
C6 H6 0.9500
C1' C2' 1.369(9)
C1' C6' 1.401(9)
C2' C3' 1.388(9)
C2' H2' 0.9500
C3' C4' 1.367(10)
C3' H3' 0.9500
C4' C5' 1.373(10)
C4' H4' 0.9500
C5' C6' 1.400(9)
C5' H5' 0.9500
C6' H6' 0.9500
C7 C12 1.394(2)
C7 C8 1.402(2)
C8 C9 1.378(3)
C8 H8 0.9500
C9 C10 1.379(3)
C9 H9 0.9500
C10 C11 1.389(3)
C10 H10 0.9500
C11 C12 1.385(3)
C11 H11 0.9500
C12 H12 0.9500
C13 H13A 0.9800
C13 H13B 0.9800
C13 H13C 0.9800
C14 H14A 0.9800
C14 H14B 0.9800
C14 H14C 0.9800
C15 H15A 0.9800
C15 H15B 0.9800
C15 H15C 0.9800
C16 H16A 0.9800
C16 H16B 0.9800
C16 H16C 0.9800
C17 C18 1.397(2)
C17 C22 1.399(2)
C18 C19 1.386(3)
C18 H18 0.9500
C19 C20 1.384(3)
C19 H19 0.9500
C20 C21 1.378(3)
C20 H20 0.9500
C21 C22 1.388(2)
C21 H21 0.9500
C22 H22 0.9500
C23 C28 1.392(4)
C23 C24 1.405(5)
C24 C25 1.394(7)
C24 H24 0.9500
C25 C26 1.381(9)
C25 H25 0.9500
C26 C27 1.368(9)
C26 H26 0.9500
C27 C28 1.391(5)
C27 H27 0.9500
C28 H28 0.9500
C23' C24' 1.365(6)
C23' C28' 1.409(4)
C24' C25' 1.383(8)
C24' H24' 0.9500
C25' C26' 1.378(9)
C25' H25' 0.9500
C26' C27' 1.373(9)
C26' H26' 0.9500
C27' C28' 1.391(5)
C27' H27' 0.9500
C28' H28' 0.9500
C29 H29A 0.9800
C29 H29B 0.9800
C29 H29C 0.9800
C30 H30A 0.9800
C30 H30B 0.9800
C30 H30C 0.9800
C31 H31A 0.9800
C31 H31B 0.9800
C31 H31C 0.9800
C32 H32A 0.9800
C32 H32B 0.9800
C32 H32C 0.9800
C33 H33A 0.9800
C33 H33B 0.9800
C33 H33C 0.9800
Si8 C35 1.883(2)
Si8 C34 1.890(2)
Si8 Si9 2.3415(8)
Si9 C36 1.888(2)
Si9 C37 1.8891(19)
Si9 Si10 2.3514(8)
Si10 C38 1.904(2)
C34 H34A 0.9800
C34 H34B 0.9800
C34 H34C 0.9800
C35 H35A 0.9800
C35 H35B 0.9800
C35 H35C 0.9800
C36 H36A 0.9800
C36 H36B 0.9800
C36 H36C 0.9800
C37 H37A 0.9800
C37 H37B 0.9800
C37 H37C 0.9800
C38 H38A 0.9800
C38 H38B 0.9800
C38 H38C 0.9800
Si8' C35' 1.873(13)
Si8' C34' 1.877(13)
Si8' Si9' 2.311(7)
Si9' C37' 1.883(13)
Si9' C36' 1.900(12)
Si9' Si1C 2.350(7)
Si1C C38' 1.889(12)
C34' H34D 0.9800
C34' H34E 0.9800
C34' H34F 0.9800
C35' H35D 0.9800
C35' H35E 0.9800
C35' H35F 0.9800
C36' H36D 0.9800
C36' H36E 0.9800
C36' H36F 0.9800
C37' H37D 0.9800
C37' H37E 0.9800
C37' H37F 0.9800
C38' H38D 0.9800
C38' H38E 0.9800
C38' H38F 0.9800

loop_
_geom_torsion_atom_site_label_1
_geom_torsion_atom_site_label_2
_geom_torsion_atom_site_label_3
_geom_torsion_atom_site_label_4
_geom_torsion
C7 Si1 C1 C6 5.73(14)
Si2 Si1 C1 C6 -117.00(12)
Si10 Si1 C1 C6 125.55(12)
C7 Si1 C1 C2 -171.16(9)
Si2 Si1 C1 C2 66.11(10)
Si10 Si1 C1 C2 -51.34(10)
C6 C1 C2 C3 -0.37(10)
Si1 C1 C2 C3 176.68(11)
C1 C2 C3 C4 -0.29(12)
C2 C3 C4 C5 0.7(2)
C3 C4 C5 C6 -0.4(3)
C2 C1 C6 C5 0.7(2)
Si1 C1 C6 C5 -176.35(14)
C4 C5 C6 C1 -0.3(3)
C7 Si1 C1' C2' 113.0(7)
Si2 Si1 C1' C2' -9.7(7)
Si1C Si1 C1' C2' -141.9(7)
C7 Si1 C1' C6' -61.7(6)
Si2 Si1 C1' C6' 175.6(6)
Si1C Si1 C1' C6' 43.3(7)
C6' C1' C2' C3' -0.05(15)
Si1 C1' C2' C3' -174.4(6)
C1' C2' C3' C4' 0.01(15)
C2' C3' C4' C5' 0.0(3)
C3' C4' C5' C6' 0.1(4)
C4' C5' C6' C1' -0.1(4)
C2' C1' C6' C5' 0.1(3)
Si1 C1' C6' C5' 175.2(5)
C1' Si1 C7 C12 -127.02(13)
C1 Si1 C7 C12 -127.02(13)
Si2 Si1 C7 C12 -4.93(15)
Si10 Si1 C7 C12 114.79(13)
Si1C Si1 C7 C12 117.75(19)
C1' Si1 C7 C8 55.78(15)
C1 Si1 C7 C8 55.78(15)
Si2 Si1 C7 C8 177.87(12)
Si10 Si1 C7 C8 -62.41(14)
Si1C Si1 C7 C8 -59.4(2)
C12 C7 C8 C9 -1.2(3)
Si1 C7 C8 C9 176.09(14)
C7 C8 C9 C10 -0.5(3)
C8 C9 C10 C11 1.3(3)
C9 C10 C11 C12 -0.5(3)
C10 C11 C12 C7 -1.3(3)
C8 C7 C12 C11 2.1(2)
Si1 C7 C12 C11 -175.21(13)
C23' Si4 C17 C18 60.91(14)
C23 Si4 C17 C18 60.91(14)
Si3 Si4 C17 C18 176.67(11)
Si5 Si4 C17 C18 -60.43(13)
C23' Si4 C17 C22 -117.60(13)
C23 Si4 C17 C22 -117.60(13)
Si3 Si4 C17 C22 -1.84(14)
Si5 Si4 C17 C22 121.06(12)
C22 C17 C18 C19 -0.9(2)
Si4 C17 C18 C19 -179.53(14)
C17 C18 C19 C20 0.3(3)
C18 C19 C20 C21 0.3(3)
C19 C20 C21 C22 -0.1(3)
C20 C21 C22 C17 -0.6(3)
C18 C17 C22 C21 1.0(2)
Si4 C17 C22 C21 179.60(13)
C17 Si4 C23 C28 46.9(3)
Si3 Si4 C23 C28 -73.2(3)
Si5 Si4 C23 C28 168.8(3)
C17 Si4 C23 C24 -138.7(2)
Si3 Si4 C23 C24 101.3(2)
Si5 Si4 C23 C24 -16.7(2)
C28 C23 C24 C25 -0.23(12)
Si4 C23 C24 C25 -174.86(15)
C23 C24 C25 C26 0.00(14)
C24 C25 C26 C27 0.0(3)
C25 C26 C27 C28 0.3(4)
C26 C27 C28 C23 -0.5(4)
C24 C23 C28 C27 0.5(3)
Si4 C23 C28 C27 175.3(2)
C17 Si4 C23' C24' -166.4(3)
Si3 Si4 C23' C24' 73.5(3)
Si5 Si4 C23' C24' -44.4(3)
C17 Si4 C23' C28' 12.6(3)
Si3 Si4 C23' C28' -107.5(3)
Si5 Si4 C23' C28' 134.5(3)
C28' C23' C24' C25' 0.19(13)
Si4 C23' C24' C25' 179.22(16)
C23' C24' C25' C26' -0.02(15)
C24' C25' C26' C27' 0.1(3)
C25' C26' C27' C28' -0.4(4)
C26' C27' C28' C23' 0.6(4)
C24' C23' C28' C27' -0.5(3)
Si4 C23' C28' C27' -179.5(2)
